data_7119519
loop_
_publ_author_name
'Huang, Yichao'
'Zhang, Jiangwei'
'Ge, Jingxuan'
'Sui, Chong'
'Hao, Jian'
'Wei, Yongge'

_publ_section_title
;
 [V4Mo3O14(NAr)3(\m2-NAr)3](2-): the first polyarylimido-stabilized
 molybdovanadate cluster.
;
_journal_issue 17
_journal_name_full 'Chemical communications (Cambridge, England)'
_journal_page_first 2551
_journal_page_last 2554
_journal_paper_doi 10.1039/c7cc00166e
_journal_volume 53
_journal_year 2017
_chemical_formula_moiety 'Mo2.5 O9.5 V0.5, Mo2.38 O9.5 V0.62, 2(C16 H36 N), C16 H35 N'
_chemical_formula_sum 'C48 H107 Mo5 N3 O19 V'
_chemical_formula_weight 1555.66
_chemical_name_systematic Mo5V1
_space_group_crystal_system monoclinic
_space_group_IT_number 15
_space_group_name_Hall '-C 2yc'
_space_group_name_H-M_alt 'C 1 2/c 1'
_symmetry_space_group_name_Hall '-C 2yc'
_symmetry_space_group_name_H-M 'C 1 2/c 1'
_atom_sites_solution_hydrogens geom
_atom_sites_solution_primary dual
_audit_creation_date 2016-10-31
_audit_creation_method
;
Olex2 1.2
(compiled 2016.09.09 svn.r3337 for OlexSys, GUI svn.r5227)
;
_audit_update_record
;
2016-10-31 deposited with the CCDC.
2017-01-20 downloaded from the CCDC.
;
_cell_angle_alpha 90
_cell_angle_beta 113.089(7)
_cell_angle_gamma 90
_cell_formula_units_Z 8
_cell_length_a 29.2304(18)
_cell_length_b 18.5275(10)
_cell_length_c 27.1217(13)
_cell_measurement_reflns_used 4894
_cell_measurement_temperature 102.8
_cell_measurement_theta_max 29.6124
_cell_measurement_theta_min 3.0333
_cell_volume 13511.6(15)
_computing_cell_refinement
;
CrysAlisPro, Agilent Technologies,
Version 1.171.35.11 (release 16-05-2011 CrysAlis171 .NET)
(compiled May 16 2011,17:55:39)
;
_computing_data_collection
;
CrysAlisPro, Agilent Technologies,
Version 1.171.35.11 (release 16-05-2011 CrysAlis171 .NET)
(compiled May 16 2011,17:55:39)
;
_computing_data_reduction
;
CrysAlisPro, Agilent Technologies,
Version 1.171.35.11 (release 16-05-2011 CrysAlis171 .NET)
(compiled May 16 2011,17:55:39)
;
_computing_molecular_graphics 'Olex2 (Dolomanov et al., 2009)'
_computing_publication_material 'Olex2 (Dolomanov et al., 2009)'
_computing_structure_refinement 'ShelXL (Sheldrick, 2015)'
_computing_structure_solution 'ShelXT (Sheldrick, 2015)'
_diffrn_ambient_temperature 102.8
_diffrn_detector_area_resol_mean 16.0971
_diffrn_measured_fraction_theta_full 0.998
_diffrn_measured_fraction_theta_max 0.825
_diffrn_measurement_details
;
#__ type_ start__ end____ width___ exp.time_
  1 omega  -80.00  -16.00   1.0000   15.0000
omega____ theta____ kappa____ phi______ frames
    -      -13.2918  -77.0000   60.0000 64

#__ type_ start__ end____ width___ exp.time_
  2 omega  -40.00   33.00   1.0000   15.0000
omega____ theta____ kappa____ phi______ frames
    -       18.6043  -37.0000  -60.0000 73

#__ type_ start__ end____ width___ exp.time_
  3 omega   34.00   60.00   1.0000   15.0000
omega____ theta____ kappa____ phi______ frames
    -       18.6043 -104.0000  -24.0000 26

#__ type_ start__ end____ width___ exp.time_
  4 omega   -1.00   72.00   1.0000   15.0000
omega____ theta____ kappa____ phi______ frames
    -       18.6043   37.0000  -90.0000 73
;
_diffrn_measurement_device_type 'Xcalibur, Eos, Gemini'
_diffrn_measurement_method '\w scans'
_diffrn_orient_matrix_UB_11 -0.0100038000
_diffrn_orient_matrix_UB_12 0.0329635000
_diffrn_orient_matrix_UB_13 0.0046214000
_diffrn_orient_matrix_UB_21 -0.0237002000
_diffrn_orient_matrix_UB_22 -0.0164644000
_diffrn_orient_matrix_UB_23 -0.0077777000
_diffrn_orient_matrix_UB_31 0.0057772000
_diffrn_orient_matrix_UB_32 -0.0104340000
_diffrn_orient_matrix_UB_33 0.0269547000
_diffrn_radiation_monochromator graphite
_diffrn_radiation_type MoK\a
_diffrn_radiation_wavelength 0.71073
_diffrn_reflns_av_R_equivalents 0.0635
_diffrn_reflns_av_unetI/netI 0.1092
_diffrn_reflns_Laue_measured_fraction_full 0.998
_diffrn_reflns_Laue_measured_fraction_max 0.825
_diffrn_reflns_limit_h_max 38
_diffrn_reflns_limit_h_min -40
_diffrn_reflns_limit_k_max 25
_diffrn_reflns_limit_k_min -13
_diffrn_reflns_limit_l_max 36
_diffrn_reflns_limit_l_min -36
_diffrn_reflns_number 34705
_diffrn_reflns_point_group_measured_fraction_full 0.998
_diffrn_reflns_point_group_measured_fraction_max 0.825
_diffrn_reflns_theta_full 26.000
_diffrn_reflns_theta_max 29.678
_diffrn_reflns_theta_min 3.039
_diffrn_source 'Enhance (Mo) X-ray Source'
_exptl_absorpt_coefficient_mu 1.089
_exptl_absorpt_correction_T_max 1.00000
_exptl_absorpt_correction_T_min 0.91942
_exptl_absorpt_correction_type multi-scan
_exptl_absorpt_process_details
;
CrysAlisPro, Agilent Technologies,
Version 1.171.35.11 (release 16-05-2011 CrysAlis171 .NET)
(compiled May 16 2011,17:55:39)
Empirical absorption correction using spherical harmonics,
 implemented in SCALE3 ABSPACK scaling algorithm.
;
_exptl_crystal_colour orange
_exptl_crystal_density_diffrn 1.529
_exptl_crystal_description block
_exptl_crystal_F_000 6390
_exptl_crystal_size_max 0.4
_exptl_crystal_size_mid 0.35
_exptl_crystal_size_min 0.33
_refine_diff_density_max 1.466
_refine_diff_density_min -0.862
_refine_diff_density_rms 0.146
_refine_ls_extinction_method none
_refine_ls_goodness_of_fit_ref 1.032
_refine_ls_hydrogen_treatment constr
_refine_ls_matrix_type full
_refine_ls_number_parameters 711
_refine_ls_number_reflns 15791
_refine_ls_number_restraints 18
_refine_ls_restrained_S_all 1.051
_refine_ls_R_factor_all 0.1266
_refine_ls_R_factor_gt 0.0692
_refine_ls_shift/su_max 0.001
_refine_ls_shift/su_mean 0.000
_refine_ls_structure_factor_coef Fsqd
_refine_ls_weighting_details 'w=1/[\s^2^(Fo^2^)+(0.0738P)^2^+37.0363P] where P=(Fo^2^+2Fc^2^)/3'
_refine_ls_weighting_scheme calc
_refine_ls_wR_factor_gt 0.1556
_refine_ls_wR_factor_ref 0.1933
_reflns_Friedel_coverage 0.000
_reflns_number_gt 9439
_reflns_number_total 15791
_reflns_threshold_expression 'I > 2\s(I)'
_cod_data_source_file c7cc00166e2.cif
_cod_data_source_block exp_3682
_cod_depositor_comments 'Adding full bibliography for 7119518--7119521.cif.'
_cod_original_formula_sum 'C48 H107 Mo5 N3 O19 V1'
_cod_database_code 7119519
_chemical_oxdiff_formula Mo
_shelx_space_group_comment
;
The symmetry employed for this shelxl refinement is uniquely defined
by the following loop, which should always be used as a source of
symmetry information in preference to the above space-group names.
They are only intended as comments.
;
_shelx_estimated_absorpt_t_max 1.0
_shelx_estimated_absorpt_t_min 0.919
_reflns_odcompleteness_completeness 99.71
_reflns_odcompleteness_iscentric 1
_reflns_odcompleteness_theta 26.32
_olex2_refinement_description
;
1. Fixed Uiso
 At 1.2 times of:
  All C(H,H) groups
 At 1.5 times of:
  All C(H,H,H) groups
2. Shared sites
{Mo4, V42}
{V22, Mo6}
{Mo5, V4}
{Mo1, V60}
{Mo3, V18}
{Mo2, V39}
3. Restrained distances
 C0BA-C17
 1.5 with sigma of 0.02
 C17-C1C
 1.5 with sigma of 0.02
 C4AA-C1F
 1.5 with sigma of 0.02
 C9BA-C6CB
 1.5 with sigma of 0.02
 C9BA-C6CA
 1.5 with sigma of 0.02
 C6CA-C9BA
 1.53 with sigma of 0.02
 C6CB-C9BA
 1.53 with sigma of 0.02
 C1C-C17
 1.53 with sigma of 0.02
 C5CA-C3
 1.53 with sigma of 0.02
 C0BA-C17
 2.52 with sigma of 0.04
 C0BA-C1C
 2.52 with sigma of 0.04
 C-C1F
 2.52 with sigma of 0.04
4. Uiso/Uaniso restraints and constraints
Uanis(C4AA) \\sim Ueq: with sigma of 0.1 and sigma for terminal atoms of 0.2
Uanis(C6CA) = Uanis(C6CB)
Uanis(V22) = Uanis(Mo6)
Uanis(Mo5) = Uanis(V4)
Uanis(Mo1) = Uanis(V60)
Uanis(Mo3) = Uanis(V18)
Uanis(Mo2) = Uanis(V39)
Uanis(Mo4) = Uanis(V42)
5. Others
 Sof(H9BB)=1-FVAR(1)
 Sof(H9BA)=FVAR(1)
 Sof(V42)=1-FVAR(2)
 Sof(Mo4)=FVAR(2)
 Sof(Mo6)=1-FVAR(3)
 Sof(V22)=FVAR(3)
 Sof(V4)=1-FVAR(4)
 Sof(Mo5)=FVAR(4)
 Sof(V60)=1-FVAR(5)
 Sof(Mo1)=FVAR(5)
 Sof(V18)=1-FVAR(6)
 Sof(Mo3)=FVAR(6)
 Sof(V39)=1-FVAR(7)
 Sof(Mo2)=FVAR(7)
 Fixed Sof: C6CA(0.66666) H6CA(0.66666) H6CB(0.66666) H6CC(0.66666)
 C6CB(0.33333) H6CD(0.33333) H6CE(0.33333) H6CF(0.33333)
6.a Secondary CH2 refined with riding coordinates:
 C2(H2A,H2B), C5(H5A,H5B), C6(H6A,H6B), C7(H7A,H7B), C8(H8A,H8B), C10(H10A,
 H10B), C11(H11A,H11B), C12(H12A,H12B), C13(H13A,H13B), C14(H14A,H14B),
 C15(H15A,H15B), C(HA,HB), C18(H18A,H18B), C20(H20A,H20B), C0AA(H0AA,H0AB),
 C1AA(H1AC,H1AD), C4(H4A,H4B), C3BA(H3BA,H3BB), C2AA(H2AA,H2AB), C3AA(H3AA,
 H3AB), C4AA(H4AA,H4AB), C5AA(H5AA,H5AB), C6AA(H6AA,H6AB), C8AA(H8AA,H8AB),
 C9AA(H9AA,H9AB), C0BA(H0BA,H0BB), C4BA(H4BA,H4BB), C19(H19A,H19B), C1(H1A,H1B),
  C5BA(H5BA,H5BB), C3(H3A,H3B), C6BA(H6BA,H6BB), C1A(H1AA,H1AB), C1B(H1BA,H1BB),
  C17(H17A,H17B)
6.b Aromatic/amide H refined with riding coordinates:
 C9BA(H9BA), C9BA(H9BB)
6.c Idealised Me refined as rotating group:
 C9(H9A,H9B,H9C), C16(H16A,H16B,H16C), C1BA(H1BC,H1BD,H1BE), C2BA(H2BA,H2BB,
 H2BC), C5CA(H5CA,H5CB,H5CC), C8BA(H8BA,H8BB,H8BC), C2CA(H2CA,H2CB,H2CC),
 C3CA(H3CA,H3CB,H3CC), C6CA(H6CA,H6CB,H6CC), C6CB(H6CD,H6CE,H6CF), C1C(H1CA,
 H1CB,H1CC), C1D(H1DA,H1DB,H1DC), C1F(H1FA,H1FB,H1FC)
;
_shelx_shelxl_version_number 2014/7
_olex2_submission_special_instructions 'No special instructions were received'

loop_
_space_group_symop_operation_xyz
'x, y, z'
'-x, y, -z+1/2'
'x+1/2, y+1/2, z'
'-x+1/2, y+1/2, -z+1/2'
'-x, -y, -z'
'x, -y, z-1/2'
'-x+1/2, -y+1/2, -z'
'x+1/2, -y+1/2, z-1/2'

loop_
_atom_site_label
_atom_site_type_symbol
_atom_site_fract_x
_atom_site_fract_y
_atom_site_fract_z
_atom_site_U_iso_or_equiv
_atom_site_adp_type
_atom_site_occupancy
_atom_site_site_symmetry_order
_atom_site_calc_flag
_atom_site_refinement_flags_posn
_atom_site_refinement_flags_adp
_atom_site_refinement_flags_occupancy
_atom_site_disorder_assembly
_atom_site_disorder_group
Mo1 Mo 0.24675(2) 0.70956(4) 0.41817(2) 0.0301(2) Uani 0.904(8) 1 d . . . A 9
Mo2 Mo 0.23534(2) 0.63396(3) 0.52189(2) 0.0297(2) Uani 0.894(8) 1 d . . . A 13
Mo3 Mo 0.16615(2) 0.77110(4) 0.46269(3) 0.0293(3) Uani 0.704(8) 1 d . . . A 11
Mo4 Mo -0.00464(3) 0.83560(4) 0.68821(3) 0.0371(3) Uani 0.795(8) 1 d . . . B 3
Mo5 Mo 0.08528(3) 0.74757(4) 0.77884(3) 0.0386(3) Uani 0.810(8) 1 d . . . B 7
Mo6 Mo -0.00505(3) 0.66016(4) 0.68816(3) 0.0419(3) Uani 0.775(8) 1 d . . . B 6
O10 O 0.23763(15) 0.6240(2) 0.44953(16) 0.0301(10) Uani 1 1 d . . . . .
O9 O 0.17913(16) 0.7352(3) 0.40316(16) 0.0320(11) Uani 1 1 d . . . . .
O6 O 0.30846(16) 0.6390(2) 0.54504(16) 0.0303(10) Uani 1 1 d . . . . .
O11 O 0.17096(15) 0.6689(3) 0.48573(16) 0.0333(11) Uani 1 1 d . . . . .
O8 O 0.10513(16) 0.7830(3) 0.43782(17) 0.0378(12) Uani 1 1 d . . . . .
O5 O 0.31599(15) 0.7080(3) 0.46191(16) 0.0309(11) Uani 1 1 d . . . . .
O20 O 0.06429(18) 0.8194(3) 0.72140(19) 0.0424(12) Uani 1 1 d . . . . .
O4 O 0.24447(17) 0.6836(3) 0.35803(17) 0.0390(12) Uani 1 1 d . . . . .
O2 O 0.0000 0.7481(3) 0.7500 0.0253(13) Uani 1 2 d S T P . .
O21 O -0.0096(2) 0.7485(3) 0.64923(19) 0.0500(14) Uani 1 1 d . . . . .
O3 O 0.25653(16) 0.8159(3) 0.41565(15) 0.0316(11) Uani 1 1 d . . . . .
O22 O 0.0639(2) 0.6757(3) 0.7211(2) 0.0516(14) Uani 1 1 d . . . . .
O1 O 0.2500 0.7500 0.5000 0.0233(13) Uani 1 2 d S T P . .
O7 O 0.22735(16) 0.5480(3) 0.53611(17) 0.0388(12) Uani 1 1 d . . . . .
O16 O 0.0000 0.8903(4) 0.7500 0.050(2) Uani 1 2 d S T P . .
O19 O 0.0000 0.6039(4) 0.7500 0.064(2) Uani 1 2 d S T P . .
O14 O 0.07359(18) 0.8187(4) 0.82163(19) 0.0579(17) Uani 1 1 d . . . . .
O17 O -0.0104(2) 0.8994(3) 0.6426(2) 0.0665(18) Uani 1 1 d . . . . .
O18 O -0.0109(3) 0.5970(4) 0.6413(3) 0.077(2) Uani 1 1 d . . . . .
O13 O 0.0734(2) 0.6773(4) 0.8222(2) 0.0646(18) Uani 1 1 d . . . . .
O15 O 0.1470(2) 0.7460(4) 0.7988(2) 0.076(2) Uani 1 1 d . . . . .
N N 0.1320(2) 0.9793(4) 0.3285(2) 0.0434(16) Uani 1 1 d . . . . .
C2 C 0.0779(3) 0.9720(4) 0.3183(3) 0.0444(19) Uani 1 1 d . . . . .
H2A H 0.0605 0.9542 0.2821 0.053 Uiso 1 1 calc R . . . .
H2B H 0.0649 1.0196 0.3201 0.053 Uiso 1 1 calc R . . . .
N3 N 0.1463(3) 0.4939(4) 0.8349(3) 0.0565(19) Uani 1 1 d . . . . .
C5 C 0.1537(3) 0.9072(4) 0.3226(3) 0.0429(19) Uani 1 1 d . . . . .
H5A H 0.1882 0.9147 0.3282 0.052 Uiso 1 1 calc R . . . .
H5B H 0.1533 0.8758 0.3511 0.052 Uiso 1 1 calc R . . . .
C6 C 0.0659(3) 0.9223(5) 0.3566(3) 0.049(2) Uani 1 1 d . . . . .
H6A H 0.0816 0.8758 0.3584 0.059 Uiso 1 1 calc R . . . .
H6B H 0.0787 0.9431 0.3923 0.059 Uiso 1 1 calc R . . . .
C7 C 0.1622(3) 1.0038(4) 0.3864(3) 0.0457(19) Uani 1 1 d . . . . .
H7A H 0.1591 0.9671 0.4104 0.055 Uiso 1 1 calc R . . . .
H7B H 0.1969 1.0061 0.3917 0.055 Uiso 1 1 calc R . . . .
C8 C 0.1287(3) 0.8682(4) 0.2706(3) 0.049(2) Uani 1 1 d . . . . .
H8A H 0.1269 0.8997 0.2413 0.059 Uiso 1 1 calc R . . . .
H8B H 0.0950 0.8558 0.2659 0.059 Uiso 1 1 calc R . . . .
C9 C 0.1326(4) 0.7553(5) 0.2174(3) 0.067(3) Uani 1 1 d . . . . .
H9A H 0.1301 0.7842 0.1870 0.100 Uiso 1 1 calc GR . . . .
H9B H 0.1000 0.7403 0.2138 0.100 Uiso 1 1 calc GR . . . .
H9C H 0.1527 0.7135 0.2191 0.100 Uiso 1 1 calc GR . . . .
C10 C 0.1868(3) 1.0552(5) 0.2934(4) 0.067(3) Uani 1 1 d . . . . .
H10A H 0.2030 1.0813 0.3268 0.080 Uiso 1 1 calc R . . . .
H10B H 0.2062 1.0122 0.2948 0.080 Uiso 1 1 calc R . . . .
C11 C 0.1996(3) 0.4811(5) 0.8438(3) 0.054(2) Uani 1 1 d . . . . .
H11A H 0.2006 0.4445 0.8186 0.064 Uiso 1 1 calc R . . . .
H11B H 0.2167 0.4617 0.8796 0.064 Uiso 1 1 calc R . . . .
C12 C 0.0104(3) 0.9127(5) 0.3373(3) 0.059(2) Uani 1 1 d . . . . .
H12A H -0.0017 0.8890 0.3026 0.070 Uiso 1 1 calc R . . . .
H12B H -0.0052 0.9598 0.3326 0.070 Uiso 1 1 calc R . . . .
C13 C 0.1346(3) 1.0332(5) 0.2876(3) 0.053(2) Uani 1 1 d . . . . .
H13A H 0.1167 1.0764 0.2899 0.064 Uiso 1 1 calc R . . . .
H13B H 0.1174 1.0129 0.2521 0.064 Uiso 1 1 calc R . . . .
C14 C 0.1265(3) 0.4243(5) 0.8479(3) 0.055(2) Uani 1 1 d . . . . .
H14A H 0.1449 0.4137 0.8856 0.066 Uiso 1 1 calc R . . . .
H14B H 0.1331 0.3857 0.8275 0.066 Uiso 1 1 calc R . . . .
C15 C 0.1851(4) 1.1022(6) 0.2471(4) 0.079(3) Uani 1 1 d . . . . .
H15A H 0.1626 1.1422 0.2432 0.095 Uiso 1 1 calc R . . . .
H15B H 0.1723 1.0742 0.2142 0.095 Uiso 1 1 calc R . . . .
C C 0.1475(3) 1.0760(5) 0.4025(3) 0.056(2) Uani 1 1 d D . . . .
HA H 0.1531 1.1142 0.3810 0.067 Uiso 1 1 calc R . . . .
HB H 0.1125 1.0755 0.3960 0.067 Uiso 1 1 calc R . . . .
C18 C 0.1570(3) 0.8000(5) 0.2692(3) 0.063(2) Uani 1 1 d . . . . .
H18A H 0.1598 0.7701 0.2996 0.075 Uiso 1 1 calc R . . . .
H18B H 0.1904 0.8132 0.2732 0.075 Uiso 1 1 calc R . . . .
C20 C 0.0709(3) 0.4236(6) 0.8367(4) 0.064(3) Uani 1 1 d . . . . .
H20A H 0.0642 0.4598 0.8589 0.077 Uiso 1 1 calc R . . . .
H20B H 0.0521 0.4363 0.7995 0.077 Uiso 1 1 calc R . . . .
N1 N 0.0658(3) 0.7248(4) 0.5601(3) 0.0575(19) Uani 1 1 d . . . . .
C0AA C 0.0951(3) 0.7047(5) 0.6194(3) 0.063(3) Uani 1 1 d . . . . .
H0AA H 0.0815 0.7317 0.6411 0.075 Uiso 1 1 calc R . . . .
H0AB H 0.0899 0.6539 0.6240 0.075 Uiso 1 1 calc R . . . .
C1AA C 0.1411(3) 0.5569(5) 0.8681(3) 0.062(2) Uani 1 1 d . . . . .
H1AC H 0.1518 0.6005 0.8560 0.074 Uiso 1 1 calc R . . . .
H1AD H 0.1062 0.5627 0.8615 0.074 Uiso 1 1 calc R . . . .
C4 C 0.0812(4) 0.6749(5) 0.5243(3) 0.063(3) Uani 1 1 d . . . . .
H4A H 0.0646 0.6909 0.4875 0.075 Uiso 1 1 calc R . . . .
H4B H 0.1167 0.6801 0.5341 0.075 Uiso 1 1 calc R . . . .
C3BA C 0.0699(4) 0.5974(6) 0.5271(4) 0.085(3) Uani 1 1 d . . . . .
H3BA H 0.0357 0.5923 0.5235 0.102 Uiso 1 1 calc R . . . .
H3BB H 0.0913 0.5784 0.5618 0.102 Uiso 1 1 calc R . . . .
C2AA C 0.1156(3) 0.5148(5) 0.7768(3) 0.061(2) Uani 1 1 d . . . . .
H2AA H 0.1288 0.5595 0.7692 0.073 Uiso 1 1 calc R . . . .
H2AB H 0.0817 0.5244 0.7732 0.073 Uiso 1 1 calc R . . . .
C3AA C 0.1140(3) 0.4590(6) 0.7347(3) 0.066(3) Uani 1 1 d . . . . .
H3AA H 0.1047 0.4123 0.7441 0.079 Uiso 1 1 calc R . . . .
H3AB H 0.1466 0.4546 0.7336 0.079 Uiso 1 1 calc R . . . .
C4AA C 0.1779(4) 1.0901(6) 0.4609(3) 0.087(4) Uani 1 1 d D U . . .
H4AA H 0.1724 1.1396 0.4688 0.104 Uiso 1 1 calc R . . C .
H4AB H 0.2129 1.0854 0.4673 0.104 Uiso 1 1 calc R . . C .
C5AA C 0.0803(3) 0.8010(5) 0.5511(4) 0.060(2) Uani 1 1 d . . . . .
H5AA H 0.1160 0.8023 0.5608 0.072 Uiso 1 1 calc R . . . .
H5AB H 0.0645 0.8120 0.5131 0.072 Uiso 1 1 calc R . . . .
C6AA C 0.2279(4) 0.5467(6) 0.8377(4) 0.073(3) Uani 1 1 d . . . . .
H6AA H 0.2110 0.5672 0.8023 0.088 Uiso 1 1 calc R . . . .
H6AB H 0.2287 0.5830 0.8639 0.088 Uiso 1 1 calc R . . . .
C8AA C 0.0116(3) 0.7192(6) 0.5485(4) 0.067(3) Uani 1 1 d . . . . .
H8AA H 0.0037 0.7533 0.5711 0.081 Uiso 1 1 calc R . . . .
H8AB H 0.0048 0.6712 0.5582 0.081 Uiso 1 1 calc R . . . .
C9AA C 0.1702(4) 0.5494(6) 0.9278(4) 0.079(3) Uani 1 1 d . . . . .
H9AA H 0.1572 0.5094 0.9414 0.095 Uiso 1 1 calc R . . . .
H9AB H 0.2048 0.5394 0.9350 0.095 Uiso 1 1 calc R . . . .
C0BA C 0.1496(3) 0.7185(6) 0.6401(4) 0.081(3) Uani 1 1 d D . . . .
H0BA H 0.1555 0.7698 0.6465 0.097 Uiso 1 1 calc R . . D .
H0BB H 0.1617 0.7046 0.6129 0.097 Uiso 1 1 calc R . . D .
C4BA C 0.0756(4) 0.4828(6) 0.6792(4) 0.082(3) Uani 1 1 d . . . . .
H4BA H 0.0426 0.4838 0.6798 0.098 Uiso 1 1 calc R . . . .
H4BB H 0.0835 0.5311 0.6712 0.098 Uiso 1 1 calc R . . . .
C16 C -0.0047(3) 0.8687(7) 0.3753(4) 0.088(4) Uani 1 1 d . . . . .
H16A H -0.0403 0.8651 0.3615 0.132 Uiso 1 1 calc GR . . . .
H16B H 0.0071 0.8918 0.4098 0.132 Uiso 1 1 calc GR . . . .
H16C H 0.0094 0.8212 0.3789 0.132 Uiso 1 1 calc GR . . . .
C1BA C 0.0588(4) 0.2920(7) 0.8121(4) 0.093(4) Uani 1 1 d . . . . .
H1BC H 0.0459 0.3081 0.7756 0.140 Uiso 1 1 calc GR . . . .
H1BD H 0.0404 0.2505 0.8153 0.140 Uiso 1 1 calc GR . . . .
H1BE H 0.0932 0.2794 0.8230 0.140 Uiso 1 1 calc GR . . . .
C19 C 0.0538(4) 0.3518(6) 0.8477(4) 0.082(3) Uani 1 1 d . . . . .
H19A H 0.0193 0.3555 0.8430 0.098 Uiso 1 1 calc R . . . .
H19B H 0.0730 0.3390 0.8849 0.098 Uiso 1 1 calc R . . . .
C2BA C 0.2367(4) 1.1315(7) 0.2556(5) 0.109(5) Uani 1 1 d . . . . .
H2BA H 0.2348 1.1574 0.2243 0.164 Uiso 1 1 calc GR . . . .
H2BB H 0.2596 1.0920 0.2620 0.164 Uiso 1 1 calc GR . . . .
H2BC H 0.2479 1.1633 0.2860 0.164 Uiso 1 1 calc GR . . . .
C1 C 0.1664(5) 0.6182(7) 0.9560(5) 0.097(4) Uani 1 1 d . . . . .
H1A H 0.1808 0.6099 0.9943 0.116 Uiso 1 1 calc R . . . .
H1B H 0.1316 0.6298 0.9459 0.116 Uiso 1 1 calc R . . . .
C5BA C -0.0228(4) 0.7333(7) 0.4906(4) 0.084(3) Uani 1 1 d . . . . .
H5BA H -0.0193 0.6957 0.4675 0.100 Uiso 1 1 calc R . . . .
H5BB H -0.0151 0.7794 0.4787 0.100 Uiso 1 1 calc R . . . .
C3 C 0.0774(5) 0.5545(6) 0.4837(4) 0.092(4) Uani 1 1 d D . . . .
H3A H 0.0558 0.5736 0.4491 0.111 Uiso 1 1 calc R . . . .
H3B H 0.1115 0.5608 0.4871 0.111 Uiso 1 1 calc R . . . .
C5CA C 0.0673(5) 0.4757(6) 0.4853(5) 0.111(4) Uani 1 1 d D . . . .
H5CA H 0.0663 0.4533 0.4529 0.167 Uiso 1 1 calc GR . . . .
H5CB H 0.0359 0.4692 0.4882 0.167 Uiso 1 1 calc GR . . . .
H5CC H 0.0932 0.4541 0.5156 0.167 Uiso 1 1 calc GR . . . .
C6BA C 0.2797(4) 0.5264(7) 0.8458(5) 0.102(4) Uani 1 1 d . . . . .
H6BA H 0.2782 0.4889 0.8203 0.122 Uiso 1 1 calc R . . . .
H6BB H 0.2960 0.5061 0.8814 0.122 Uiso 1 1 calc R . . . .
C8BA C 0.0764(5) 0.4305(7) 0.6361(4) 0.116(5) Uani 1 1 d . . . . .
H8BA H 0.0486 0.4403 0.6032 0.174 Uiso 1 1 calc GR . . . .
H8BB H 0.0742 0.3819 0.6472 0.174 Uiso 1 1 calc GR . . . .
H8BC H 0.1068 0.4365 0.6309 0.174 Uiso 1 1 calc GR . . . .
C9BA C -0.0761(5) 0.7340(10) 0.4891(7) 0.139(6) Uani 1 1 d D . . . .
H9BA H -0.0854 0.7241 0.5175 0.166 Uiso 0.66(19) 1 calc R . . E 1
H9BB H -0.0959 0.6928 0.4812 0.166 Uiso 0.34(19) 1 calc R . . E 2
C2CA C 0.1924(6) 0.6832(10) 0.9434(6) 0.163(7) Uani 1 1 d . . . . .
H2CA H 0.2273 0.6733 0.9549 0.245 Uiso 1 1 calc GR . . . .
H2CB H 0.1877 0.7249 0.9619 0.245 Uiso 1 1 calc GR . . . .
H2CC H 0.1784 0.6920 0.9055 0.245 Uiso 1 1 calc GR . . . .
C3CA C 0.3112(5) 0.5877(9) 0.8397(6) 0.147(7) Uani 1 1 d . . . . .
H3CA H 0.2919 0.6166 0.8093 0.220 Uiso 1 1 calc GR . . . .
H3CB H 0.3395 0.5684 0.8345 0.220 Uiso 1 1 calc GR . . . .
H3CC H 0.3224 0.6170 0.8714 0.220 Uiso 1 1 calc GR . . . .
C6CA C -0.1090(8) 0.7529(11) 0.4348(7) 0.126(7) Uani 0.6667 1 d D . . F 1
H6CA H -0.0984 0.7978 0.4250 0.189 Uiso 0.6667 1 calc GR . . F 1
H6CB H -0.1424 0.7577 0.4328 0.189 Uiso 0.6667 1 calc GR . . F 1
H6CC H -0.1079 0.7157 0.4106 0.189 Uiso 0.6667 1 calc GR . . F 1
C6CB C -0.0940(15) 0.8042(16) 0.5009(17) 0.126(7) Uani 0.3333 1 d D . . F 2
H6CD H -0.0708 0.8221 0.5347 0.189 Uiso 0.3333 1 calc GR . . F 2
H6CE H -0.1259 0.7977 0.5026 0.189 Uiso 0.3333 1 calc GR . . F 2
H6CF H -0.0968 0.8381 0.4731 0.189 Uiso 0.3333 1 calc GR . . F 2
C1A C 0.0669(4) 0.8592(6) 0.5818(4) 0.078(3) Uani 1 1 d . . . . .
H1AA H 0.0841 0.8519 0.6201 0.094 Uiso 1 1 calc R . . . .
H1AB H 0.0314 0.8596 0.5729 0.094 Uiso 1 1 calc R . . . .
C1B C 0.0841(5) 0.9324(7) 0.5639(8) 0.148(7) Uani 1 1 d . . . . .
H1BA H 0.1200 0.9328 0.5757 0.178 Uiso 1 1 calc R . . . .
H1BB H 0.0697 0.9360 0.5251 0.178 Uiso 1 1 calc R . . . .
C1C C 0.1916(5) 0.6019(8) 0.6786(6) 0.160(7) Uani 1 1 d D . . G 1
H1CA H 0.1615 0.5809 0.6532 0.241 Uiso 1 1 calc GR . . G 1
H1CB H 0.2046 0.5719 0.7099 0.241 Uiso 1 1 calc GR . . G 1
H1CC H 0.2156 0.6057 0.6627 0.241 Uiso 1 1 calc GR . . G 1
C1D C 0.0687(9) 0.9927(11) 0.5864(13) 0.315(19) Uani 1 1 d . . . . .
H1DA H 0.0761 1.0366 0.5723 0.472 Uiso 1 1 calc GR . . . .
H1DB H 0.0861 0.9923 0.6247 0.472 Uiso 1 1 calc GR . . . .
H1DC H 0.0335 0.9899 0.5775 0.472 Uiso 1 1 calc GR . . . .
C17 C 0.1806(5) 0.6759(6) 0.6942(4) 0.090(4) Uani 1 1 d D . . G 1
H17A H 0.2113 0.7011 0.7144 0.108 Uiso 1 1 calc R . . G 1
H17B H 0.1614 0.6721 0.7162 0.108 Uiso 1 1 calc R . . G 1
V22 V -0.00505(3) 0.66016(4) 0.68816(3) 0.0419(3) Uani 0.225(8) 1 d . . . B 5
C1F C 0.1667(7) 1.0408(8) 0.4991(5) 0.176(8) Uani 1 1 d D . . H 1
H1FA H 0.1314 1.0374 0.4886 0.264 Uiso 1 1 calc GR . . H 1
H1FB H 0.1817 1.0599 0.5348 0.264 Uiso 1 1 calc GR . . H 1
H1FC H 0.1800 0.9936 0.4981 0.264 Uiso 1 1 calc GR . . H 1
V39 V 0.23534(2) 0.63396(3) 0.52189(2) 0.0297(2) Uani 0.106(8) 1 d . . . A 14
V60 V 0.24675(2) 0.70956(4) 0.41817(2) 0.0301(2) Uani 0.096(8) 1 d . . . A 10
V42 V -0.00464(3) 0.83560(4) 0.68821(3) 0.0371(3) Uani 0.205(8) 1 d . . . B 4
V4 V 0.08528(3) 0.74757(4) 0.77884(3) 0.0386(3) Uani 0.190(8) 1 d . . . B 8
V18 V 0.16615(2) 0.77110(4) 0.46269(3) 0.0293(3) Uani 0.296(8) 1 d . . . A 12

loop_
_atom_site_aniso_label
_atom_site_aniso_U_11
_atom_site_aniso_U_22
_atom_site_aniso_U_33
_atom_site_aniso_U_23
_atom_site_aniso_U_13
_atom_site_aniso_U_12
Mo1 0.0300(4) 0.0351(4) 0.0262(3) 0.0006(3) 0.0120(3) -0.0012(3)
Mo2 0.0293(4) 0.0257(4) 0.0314(3) 0.0063(3) 0.0090(3) -0.0018(3)
Mo3 0.0229(4) 0.0336(5) 0.0301(4) 0.0072(3) 0.0090(3) 0.0021(3)
Mo4 0.0491(5) 0.0307(4) 0.0398(4) 0.0091(3) 0.0263(4) 0.0091(3)
Mo5 0.0295(4) 0.0426(5) 0.0433(4) 0.0050(3) 0.0137(3) 0.0017(3)
Mo6 0.0543(6) 0.0312(5) 0.0509(5) -0.0127(3) 0.0321(4) -0.0073(4)
O10 0.031(3) 0.029(3) 0.031(2) 0.000(2) 0.013(2) -0.004(2)
O9 0.031(3) 0.035(3) 0.026(2) 0.004(2) 0.0080(19) -0.003(2)
O6 0.030(3) 0.024(3) 0.034(2) 0.005(2) 0.010(2) 0.000(2)
O11 0.027(2) 0.036(3) 0.035(2) 0.009(2) 0.010(2) -0.003(2)
O8 0.027(3) 0.045(3) 0.038(2) 0.007(2) 0.010(2) 0.003(2)
O5 0.030(3) 0.031(3) 0.034(2) 0.004(2) 0.016(2) 0.002(2)
O20 0.050(3) 0.030(3) 0.058(3) -0.001(2) 0.033(3) -0.006(2)
O4 0.041(3) 0.043(3) 0.035(2) -0.001(2) 0.016(2) 0.003(2)
O2 0.024(3) 0.024(3) 0.027(3) 0.000 0.010(3) 0.000
O21 0.063(4) 0.057(4) 0.036(3) 0.000(2) 0.026(3) 0.006(3)
O3 0.037(3) 0.034(3) 0.026(2) 0.005(2) 0.014(2) -0.003(2)
O22 0.071(4) 0.032(3) 0.069(3) 0.010(3) 0.048(3) 0.016(3)
O1 0.023(3) 0.024(3) 0.024(3) 0.003(3) 0.011(3) 0.002(3)
O7 0.035(3) 0.034(3) 0.041(2) 0.007(2) 0.008(2) -0.008(2)
O16 0.072(5) 0.027(4) 0.068(5) 0.000 0.047(4) 0.000
O19 0.098(7) 0.025(4) 0.106(6) 0.000 0.079(6) 0.000
O14 0.036(3) 0.093(5) 0.043(3) -0.017(3) 0.013(2) -0.025(3)
O17 0.095(5) 0.060(4) 0.064(3) 0.024(3) 0.053(4) 0.025(4)
O18 0.110(6) 0.055(4) 0.095(4) -0.033(4) 0.072(4) -0.022(4)
O13 0.047(4) 0.078(5) 0.070(4) 0.042(3) 0.025(3) 0.028(3)
O15 0.041(4) 0.113(6) 0.076(4) 0.013(4) 0.022(3) 0.009(4)
N 0.044(4) 0.041(4) 0.041(3) 0.015(3) 0.011(3) 0.012(3)
C2 0.040(5) 0.040(5) 0.042(4) 0.006(4) 0.004(3) 0.015(4)
N3 0.058(5) 0.046(5) 0.068(4) 0.023(4) 0.027(4) 0.020(4)
C5 0.045(5) 0.041(5) 0.043(4) 0.014(4) 0.017(4) 0.018(4)
C6 0.038(5) 0.057(6) 0.043(4) 0.012(4) 0.006(3) 0.001(4)
C7 0.040(5) 0.041(5) 0.045(4) 0.007(4) 0.005(3) 0.010(4)
C8 0.058(5) 0.042(5) 0.043(4) 0.012(4) 0.015(4) 0.015(4)
C9 0.088(7) 0.051(6) 0.066(6) 0.000(5) 0.035(5) 0.015(5)
C10 0.069(7) 0.058(6) 0.081(6) 0.030(5) 0.037(5) 0.011(5)
C11 0.047(5) 0.051(6) 0.064(5) 0.021(4) 0.024(4) 0.015(4)
C12 0.035(5) 0.066(7) 0.067(5) 0.007(5) 0.012(4) 0.016(4)
C13 0.071(6) 0.038(5) 0.053(4) 0.017(4) 0.026(4) 0.021(4)
C14 0.050(5) 0.059(6) 0.060(5) 0.014(5) 0.027(4) 0.015(4)
C15 0.105(9) 0.063(7) 0.094(7) 0.034(6) 0.066(7) 0.021(6)
C 0.056(6) 0.041(5) 0.058(5) 0.009(4) 0.009(4) 0.009(4)
C18 0.074(6) 0.057(6) 0.058(5) 0.010(5) 0.028(5) 0.017(5)
C20 0.055(6) 0.075(7) 0.069(6) 0.017(5) 0.031(5) 0.010(5)
N1 0.061(5) 0.064(5) 0.064(4) 0.004(4) 0.043(4) 0.002(4)
C0AA 0.087(7) 0.058(6) 0.066(5) 0.004(5) 0.055(5) 0.006(5)
C1AA 0.067(6) 0.056(6) 0.070(6) 0.010(5) 0.035(5) 0.026(5)
C4 0.086(7) 0.067(7) 0.053(5) -0.002(5) 0.047(5) -0.004(5)
C3BA 0.142(10) 0.058(7) 0.096(7) -0.007(6) 0.091(8) -0.017(7)
C2AA 0.061(6) 0.058(6) 0.060(5) 0.023(5) 0.019(4) 0.020(5)
C3AA 0.067(6) 0.075(7) 0.060(5) 0.013(5) 0.029(5) 0.016(5)
C4AA 0.098(9) 0.071(8) 0.055(5) -0.001(6) -0.007(5) 0.013(6)
C5AA 0.059(6) 0.048(6) 0.086(6) 0.008(5) 0.041(5) 0.007(4)
C6AA 0.072(7) 0.065(7) 0.089(7) 0.037(6) 0.039(6) -0.001(5)
C8AA 0.050(5) 0.093(8) 0.081(6) -0.003(6) 0.048(5) -0.008(5)
C9AA 0.102(8) 0.067(7) 0.081(7) 0.012(6) 0.048(6) 0.033(6)
C0BA 0.064(7) 0.111(10) 0.082(7) 0.003(7) 0.043(6) 0.005(6)
C4BA 0.089(8) 0.079(8) 0.060(6) 0.000(6) 0.011(5) -0.016(6)
C16 0.048(6) 0.119(11) 0.092(7) 0.020(7) 0.022(5) -0.003(6)
C1BA 0.087(8) 0.100(11) 0.090(8) 0.006(7) 0.031(7) -0.005(7)
C19 0.084(8) 0.074(8) 0.094(8) 0.011(6) 0.043(6) 0.022(6)
C2BA 0.132(11) 0.106(11) 0.134(10) 0.050(8) 0.101(9) 0.018(8)
C1 0.108(10) 0.084(10) 0.094(8) -0.001(7) 0.036(7) 0.025(8)
C5BA 0.075(8) 0.097(9) 0.086(7) 0.006(7) 0.039(6) -0.007(6)
C3 0.124(10) 0.083(9) 0.104(8) -0.020(7) 0.081(8) -0.024(7)
C5CA 0.162(13) 0.078(10) 0.118(9) -0.031(8) 0.083(9) -0.034(9)
C6BA 0.101(9) 0.111(11) 0.121(9) -0.021(8) 0.072(8) -0.033(8)
C8BA 0.139(12) 0.118(12) 0.066(7) 0.001(7) 0.013(7) -0.012(9)
C9BA 0.060(8) 0.192(19) 0.140(13) 0.060(12) 0.014(8) -0.025(10)
C2CA 0.207(19) 0.136(16) 0.105(11) -0.019(11) 0.016(11) 0.030(15)
C3CA 0.108(11) 0.191(18) 0.140(11) 0.027(12) 0.048(9) -0.066(11)
C6CA 0.118(16) 0.113(17) 0.131(15) 0.016(12) 0.031(13) -0.020(12)
C6CB 0.118(16) 0.113(17) 0.131(15) 0.016(12) 0.031(13) -0.020(12)
C1A 0.070(7) 0.065(7) 0.111(8) -0.009(6) 0.049(6) 0.004(6)
C1B 0.082(9) 0.063(9) 0.32(2) -0.037(12) 0.104(12) -0.021(7)
C1C 0.102(11) 0.171(18) 0.224(18) 0.099(15) 0.081(12) 0.062(11)
C1D 0.34(3) 0.093(16) 0.71(6) -0.05(2) 0.42(4) -0.031(18)
C17 0.135(11) 0.078(9) 0.067(6) 0.005(6) 0.051(7) 0.015(8)
V22 0.0543(6) 0.0312(5) 0.0509(5) -0.0127(3) 0.0321(4) -0.0073(4)
C1F 0.31(2) 0.131(15) 0.069(8) 0.007(9) 0.050(11) 0.046(15)
V39 0.0293(4) 0.0257(4) 0.0314(3) 0.0063(3) 0.0090(3) -0.0018(3)
V60 0.0300(4) 0.0351(4) 0.0262(3) 0.0006(3) 0.0120(3) -0.0012(3)
V42 0.0491(5) 0.0307(4) 0.0398(4) 0.0091(3) 0.0263(4) 0.0091(3)
V4 0.0295(4) 0.0426(5) 0.0433(4) 0.0050(3) 0.0137(3) 0.0017(3)
V18 0.0229(4) 0.0336(5) 0.0301(4) 0.0072(3) 0.0090(3) 0.0021(3)

loop_
_atom_type_symbol
_atom_type_description
_atom_type_scat_dispersion_real
_atom_type_scat_dispersion_imag
_atom_type_scat_source
C C 0.0033 0.0016 'International Tables Vol C Tables 4.2.6.8 and 6.1.1.4'
H H 0.0000 0.0000 'International Tables Vol C Tables 4.2.6.8 and 6.1.1.4'
Mo Mo -1.6832 0.6857 'International Tables Vol C Tables 4.2.6.8 and 6.1.1.4'
N N 0.0061 0.0033 'International Tables Vol C Tables 4.2.6.8 and 6.1.1.4'
O O 0.0106 0.0060 'International Tables Vol C Tables 4.2.6.8 and 6.1.1.4'
V V 0.3005 0.5294 'International Tables Vol C Tables 4.2.6.8 and 6.1.1.4'

loop_
_geom_angle_atom_site_label_1
_geom_angle_atom_site_label_2
_geom_angle_atom_site_label_3
_geom_angle
_geom_angle_site_symmetry_1
_geom_angle_site_symmetry_3
O10 Mo1 O9 89.27(19) . .
O10 Mo1 O5 90.56(19) . .
O10 Mo1 O3 154.39(17) . .
O10 Mo1 O1 78.29(13) . .
O9 Mo1 O3 84.15(19) . .
O9 Mo1 O1 76.93(12) . .
O5 Mo1 O9 153.28(18) . .
O5 Mo1 O3 84.55(19) . .
O5 Mo1 O1 76.88(12) . .
O4 Mo1 O10 104.0(2) . .
O4 Mo1 O9 102.7(2) . .
O4 Mo1 O5 103.2(2) . .
O4 Mo1 O3 101.6(2) . .
O4 Mo1 O1 177.72(18) . .
O3 Mo1 O1 76.12(11) . .
O10 Mo2 O1 75.70(13) . .
O6 Mo2 O10 82.42(17) . .
O6 Mo2 O1 75.64(13) . .
O11 Mo2 O10 86.05(18) . .
O11 Mo2 O6 153.16(19) . .
O11 Mo2 O3 92.7(2) . 7_566
O11 Mo2 O1 78.06(14) . .
O3 Mo2 O10 153.78(19) 7_566 .
O3 Mo2 O6 87.20(18) 7_566 .
O3 Mo2 O1 78.42(14) 7_566 .
O7 Mo2 O10 101.5(2) . .
O7 Mo2 O6 101.7(2) . .
O7 Mo2 O11 104.3(2) . .
O7 Mo2 O3 104.1(2) . 7_566
O7 Mo2 O1 176.29(17) . .
O9 Mo3 O11 85.45(19) . .
O9 Mo3 O5 153.70(18) . 7_566
O9 Mo3 O1 77.39(13) . .
O6 Mo3 O9 89.80(19) 7_566 .
O6 Mo3 O11 154.82(18) 7_566 .
O6 Mo3 O5 89.17(19) 7_566 7_566
O6 Mo3 O1 78.36(13) 7_566 .
O11 Mo3 O1 76.47(12) . .
O8 Mo3 O9 103.9(2) . .
O8 Mo3 O6 104.4(2) . 7_566
O8 Mo3 O11 100.8(2) . .
O8 Mo3 O5 101.8(2) . 7_566
O8 Mo3 O1 176.93(17) . .
O5 Mo3 O11 84.39(19) 7_566 .
O5 Mo3 O1 76.67(12) 7_566 .
O20 Mo4 O2 78.02(14) . .
O20 Mo4 O21 87.9(2) . .
O20 Mo4 O16 88.32(15) . .
O20 Mo4 O14 153.5(2) . 2_556
O21 Mo4 O2 77.09(18) . .
O21 Mo4 O16 153.8(2) . .
O21 Mo4 O14 86.5(3) . 2_556
O16 Mo4 O2 76.8(2) . .
O16 Mo4 O14 85.39(17) . 2_556
O14 Mo4 O2 75.46(16) 2_556 .
O17 Mo4 O20 104.2(3) . .
O17 Mo4 O2 177.8(2) . .
O17 Mo4 O21 103.0(3) . .
O17 Mo4 O16 103.0(3) . .
O17 Mo4 O14 102.3(3) . 2_556
O20 Mo5 O2 76.52(17) . .
O20 Mo5 O22 85.6(2) . .
O22 Mo5 O2 76.61(19) . .
O14 Mo5 O20 86.5(2) . .
O14 Mo5 O2 76.78(18) . .
O14 Mo5 O22 153.3(2) . .
O14 Mo5 O13 88.6(3) . .
O13 Mo5 O20 153.4(2) . .
O13 Mo5 O2 76.90(19) . .
O13 Mo5 O22 87.1(3) . .
O15 Mo5 O20 103.3(3) . .
O15 Mo5 O2 178.8(3) . .
O15 Mo5 O22 102.2(3) . .
O15 Mo5 O14 104.4(3) . .
O15 Mo5 O13 103.2(3) . .
O21 Mo6 O2 76.64(18) . .
O21 Mo6 O19 154.4(2) . .
O21 Mo6 O13 86.3(3) . 2_556
O22 Mo6 O2 78.14(15) . .
O22 Mo6 O21 87.8(2) . .
O22 Mo6 O19 88.11(16) . .
O22 Mo6 O13 154.0(2) . 2_556
O19 Mo6 O2 77.8(2) . .
O19 Mo6 O13 86.4(2) . 2_556
O18 Mo6 O2 177.8(3) . .
O18 Mo6 O21 102.2(3) . .
O18 Mo6 O22 103.8(3) . .
O18 Mo6 O19 103.3(3) . .
O18 Mo6 O13 102.2(3) . 2_556
O13 Mo6 O2 75.89(16) 2_556 .
Mo4 O2 Mo4 90.2(2) . 2_556
Mo5 O2 Mo5 179.5(3) . 2_556
Mo6 O2 Mo6 89.9(2) . 2_556
V22 O2 V22 89.9(2) . 2_556
V42 O2 V42 90.2(2) . 2_556
V4 O2 V4 179.5(3) . 2_556
Mo1 O1 Mo1 180.0 . 7_566
Mo2 O1 Mo2 180.0 . 7_566
Mo3 O1 Mo3 180.0 7_566 .
V39 O1 V39 180.0 . 7_566
V60 O1 V60 180.0 . 7_566
V18 O1 V18 180.0 7_566 .
Mo4 O16 Mo4 116.2(4) . 2_556
V42 O16 V42 116.2(4) . 2_556
Mo6 O19 Mo6 114.6(4) . 2_556
V22 O19 V22 114.6(4) . 2_556
C2 N C5 110.8(6) . .
C2 N C7 110.8(5) . .
C2 N C13 106.0(5) . .
C5 N C7 105.8(5) . .
C5 N C13 111.2(6) . .
C13 N C7 112.3(6) . .
N C2 H2A 108.3 . .
N C2 H2B 108.3 . .
N C2 C6 115.9(5) . .
H2A C2 H2B 107.4 . .
C6 C2 H2A 108.3 . .
C6 C2 H2B 108.3 . .
C11 N3 C14 107.2(6) . .
C11 N3 C1AA 111.5(7) . .
C11 N3 C2AA 111.1(6) . .
C14 N3 C1AA 112.4(7) . .
C14 N3 C2AA 109.6(7) . .
C1AA N3 C2AA 105.1(6) . .
N C5 H5A 108.0 . .
N C5 H5B 108.0 . .
H5A C5 H5B 107.3 . .
C8 C5 N 117.1(6) . .
C8 C5 H5A 108.0 . .
C8 C5 H5B 108.0 . .
C2 C6 H6A 109.7 . .
C2 C6 H6B 109.7 . .
H6A C6 H6B 108.2 . .
C12 C6 C2 109.8(6) . .
C12 C6 H6A 109.7 . .
C12 C6 H6B 109.7 . .
N C7 H7A 108.3 . .
N C7 H7B 108.3 . .
H7A C7 H7B 107.4 . .
C C7 N 116.1(6) . .
C C7 H7A 108.3 . .
C C7 H7B 108.3 . .
C5 C8 H8A 109.5 . .
C5 C8 H8B 109.5 . .
C5 C8 C18 110.9(6) . .
H8A C8 H8B 108.1 . .
C18 C8 H8A 109.5 . .
C18 C8 H8B 109.5 . .
H9A C9 H9B 109.5 . .
H9A C9 H9C 109.5 . .
H9B C9 H9C 109.5 . .
C18 C9 H9A 109.5 . .
C18 C9 H9B 109.5 . .
C18 C9 H9C 109.5 . .
H10A C10 H10B 108.0 . .
C13 C10 H10A 109.4 . .
C13 C10 H10B 109.4 . .
C15 C10 H10A 109.4 . .
C15 C10 H10B 109.4 . .
C15 C10 C13 111.2(7) . .
N3 C11 H11A 108.4 . .
N3 C11 H11B 108.4 . .
N3 C11 C6AA 115.6(7) . .
H11A C11 H11B 107.4 . .
C6AA C11 H11A 108.4 . .
C6AA C11 H11B 108.4 . .
C6 C12 H12A 109.0 . .
C6 C12 H12B 109.0 . .
C6 C12 C16 112.9(7) . .
H12A C12 H12B 107.8 . .
C16 C12 H12A 109.0 . .
C16 C12 H12B 109.0 . .
N C13 C10 115.7(6) . .
N C13 H13A 108.3 . .
N C13 H13B 108.3 . .
C10 C13 H13A 108.3 . .
C10 C13 H13B 108.3 . .
H13A C13 H13B 107.4 . .
N3 C14 H14A 108.3 . .
N3 C14 H14B 108.3 . .
N3 C14 C20 115.7(7) . .
H14A C14 H14B 107.4 . .
C20 C14 H14A 108.3 . .
C20 C14 H14B 108.3 . .
C10 C15 H15A 109.3 . .
C10 C15 H15B 109.3 . .
C10 C15 C2BA 111.6(9) . .
H15A C15 H15B 108.0 . .
C2BA C15 H15A 109.3 . .
C2BA C15 H15B 109.3 . .
C7 C HA 109.7 . .
C7 C HB 109.7 . .
HA C HB 108.2 . .
C4AA C C7 109.8(7) . .
C4AA C HA 109.7 . .
C4AA C HB 109.7 . .
C8 C18 C9 114.1(7) . .
C8 C18 H18A 108.7 . .
C8 C18 H18B 108.7 . .
C9 C18 H18A 108.7 . .
C9 C18 H18B 108.7 . .
H18A C18 H18B 107.6 . .
C14 C20 H20A 109.1 . .
C14 C20 H20B 109.1 . .
H20A C20 H20B 107.9 . .
C19 C20 C14 112.3(8) . .
C19 C20 H20A 109.1 . .
C19 C20 H20B 109.1 . .
C4 N1 C0AA 109.6(7) . .
C5AA N1 C0AA 108.4(7) . .
C5AA N1 C4 106.7(6) . .
C8AA N1 C0AA 108.3(6) . .
C8AA N1 C4 112.1(7) . .
C8AA N1 C5AA 111.7(7) . .
N1 C0AA H0AA 108.5 . .
N1 C0AA H0AB 108.5 . .
H0AA C0AA H0AB 107.5 . .
C0BA C0AA N1 115.3(7) . .
C0BA C0AA H0AA 108.5 . .
C0BA C0AA H0AB 108.5 . .
N3 C1AA H1AC 108.6 . .
N3 C1AA H1AD 108.6 . .
H1AC C1AA H1AD 107.5 . .
C9AA C1AA N3 114.8(7) . .
C9AA C1AA H1AC 108.6 . .
C9AA C1AA H1AD 108.6 . .
N1 C4 H4A 108.5 . .
N1 C4 H4B 108.5 . .
H4A C4 H4B 107.5 . .
C3BA C4 N1 115.2(7) . .
C3BA C4 H4A 108.5 . .
C3BA C4 H4B 108.5 . .
C4 C3BA H3BA 109.3 . .
C4 C3BA H3BB 109.3 . .
C4 C3BA C3 111.7(7) . .
H3BA C3BA H3BB 107.9 . .
C3 C3BA H3BA 109.3 . .
C3 C3BA H3BB 109.3 . .
N3 C2AA H2AA 108.4 . .
N3 C2AA H2AB 108.4 . .
N3 C2AA C3AA 115.6(7) . .
H2AA C2AA H2AB 107.4 . .
C3AA C2AA H2AA 108.4 . .
C3AA C2AA H2AB 108.4 . .
C2AA C3AA H3AA 109.8 . .
C2AA C3AA H3AB 109.8 . .
C2AA C3AA C4BA 109.4(8) . .
H3AA C3AA H3AB 108.2 . .
C4BA C3AA H3AA 109.8 . .
C4BA C3AA H3AB 109.8 . .
C C4AA H4AA 108.6 . .
C C4AA H4AB 108.6 . .
C C4AA C1F 114.8(9) . .
H4AA C4AA H4AB 107.5 . .
C1F C4AA H4AA 108.6 . .
C1F C4AA H4AB 108.6 . .
N1 C5AA H5AA 108.5 . .
N1 C5AA H5AB 108.5 . .
H5AA C5AA H5AB 107.5 . .
C1A C5AA N1 115.2(7) . .
C1A C5AA H5AA 108.5 . .
C1A C5AA H5AB 108.5 . .
C11 C6AA H6AA 109.6 . .
C11 C6AA H6AB 109.6 . .
H6AA C6AA H6AB 108.1 . .
C6BA C6AA C11 110.4(9) . .
C6BA C6AA H6AA 109.6 . .
C6BA C6AA H6AB 109.6 . .
N1 C8AA H8AA 108.5 . .
N1 C8AA H8AB 108.5 . .
N1 C8AA C5BA 115.1(7) . .
H8AA C8AA H8AB 107.5 . .
C5BA C8AA H8AA 108.5 . .
C5BA C8AA H8AB 108.5 . .
C1AA C9AA H9AA 109.7 . .
C1AA C9AA H9AB 109.7 . .
H9AA C9AA H9AB 108.2 . .
C1 C9AA C1AA 109.9(8) . .
C1 C9AA H9AA 109.7 . .
C1 C9AA H9AB 109.7 . .
C0AA C0BA H0BA 108.9 . .
C0AA C0BA H0BB 108.9 . .
C0AA C0BA C17 113.5(9) . .
H0BA C0BA H0BB 107.7 . .
C17 C0BA H0BA 108.9 . .
C17 C0BA H0BB 108.9 . .
C3AA C4BA H4BA 109.7 . .
C3AA C4BA H4BB 109.7 . .
H4BA C4BA H4BB 108.2 . .
C8BA C4BA C3AA 110.0(9) . .
C8BA C4BA H4BA 109.7 . .
C8BA C4BA H4BB 109.7 . .
C12 C16 H16A 109.5 . .
C12 C16 H16B 109.5 . .
C12 C16 H16C 109.5 . .
H16A C16 H16B 109.5 . .
H16A C16 H16C 109.5 . .
H16B C16 H16C 109.5 . .
H1BC C1BA H1BD 109.5 . .
H1BC C1BA H1BE 109.5 . .
H1BD C1BA H1BE 109.5 . .
C19 C1BA H1BC 109.5 . .
C19 C1BA H1BD 109.5 . .
C19 C1BA H1BE 109.5 . .
C20 C19 C1BA 113.7(9) . .
C20 C19 H19A 108.8 . .
C20 C19 H19B 108.8 . .
C1BA C19 H19A 108.8 . .
C1BA C19 H19B 108.8 . .
H19A C19 H19B 107.7 . .
C15 C2BA H2BA 109.5 . .
C15 C2BA H2BB 109.5 . .
C15 C2BA H2BC 109.5 . .
H2BA C2BA H2BB 109.5 . .
H2BA C2BA H2BC 109.5 . .
H2BB C2BA H2BC 109.5 . .
C9AA C1 H1A 108.7 . .
C9AA C1 H1B 108.7 . .
C9AA C1 C2CA 114.2(11) . .
H1A C1 H1B 107.6 . .
C2CA C1 H1A 108.7 . .
C2CA C1 H1B 108.7 . .
C8AA C5BA H5BA 110.5 . .
C8AA C5BA H5BB 110.5 . .
C8AA C5BA C9BA 106.4(9) . .
H5BA C5BA H5BB 108.6 . .
C9BA C5BA H5BA 110.5 . .
C9BA C5BA H5BB 110.5 . .
C3BA C3 H3A 108.8 . .
C3BA C3 H3B 108.8 . .
H3A C3 H3B 107.7 . .
C5CA C3 C3BA 113.8(9) . .
C5CA C3 H3A 108.8 . .
C5CA C3 H3B 108.8 . .
C3 C5CA H5CA 109.5 . .
C3 C5CA H5CB 109.5 . .
C3 C5CA H5CC 109.5 . .
H5CA C5CA H5CB 109.5 . .
H5CA C5CA H5CC 109.5 . .
H5CB C5CA H5CC 109.5 . .
C6AA C6BA H6BA 108.5 . .
C6AA C6BA H6BB 108.5 . .
C6AA C6BA C3CA 115.0(12) . .
H6BA C6BA H6BB 107.5 . .
C3CA C6BA H6BA 108.5 . .
C3CA C6BA H6BB 108.5 . .
C4BA C8BA H8BA 109.5 . .
C4BA C8BA H8BB 109.5 . .
C4BA C8BA H8BC 109.5 . .
H8BA C8BA H8BB 109.5 . .
H8BA C8BA H8BC 109.5 . .
H8BB C8BA H8BC 109.5 . .
C5BA C9BA H9BA 126.6 . .
C5BA C9BA H9BB 122.0 . .
C6CA C9BA C5BA 106.8(15) . .
C6CA C9BA H9BA 126.6 . .
C6CB C9BA C5BA 116(2) . .
C6CB C9BA H9BB 122.0 . .
C1 C2CA H2CA 109.5 . .
C1 C2CA H2CB 109.5 . .
C1 C2CA H2CC 109.5 . .
H2CA C2CA H2CB 109.5 . .
H2CA C2CA H2CC 109.5 . .
H2CB C2CA H2CC 109.5 . .
C6BA C3CA H3CA 109.5 . .
C6BA C3CA H3CB 109.5 . .
C6BA C3CA H3CC 109.5 . .
H3CA C3CA H3CB 109.5 . .
H3CA C3CA H3CC 109.5 . .
H3CB C3CA H3CC 109.5 . .
C9BA C6CA H6CA 109.5 . .
C9BA C6CA H6CB 109.5 . .
C9BA C6CA H6CC 109.5 . .
H6CA C6CA H6CB 109.5 . .
H6CA C6CA H6CC 109.5 . .
H6CB C6CA H6CC 109.5 . .
C9BA C6CB H6CD 109.5 . .
C9BA C6CB H6CE 109.5 . .
C9BA C6CB H6CF 109.5 . .
H6CD C6CB H6CE 109.5 . .
H6CD C6CB H6CF 109.5 . .
H6CE C6CB H6CF 109.5 . .
C5AA C1A H1AA 110.7 . .
C5AA C1A H1AB 110.7 . .
C5AA C1A C1B 105.2(9) . .
H1AA C1A H1AB 108.8 . .
C1B C1A H1AA 110.7 . .
C1B C1A H1AB 110.7 . .
C1A C1B H1BA 109.6 . .
C1A C1B H1BB 109.6 . .
H1BA C1B H1BB 108.1 . .
C1D C1B C1A 110.4(14) . .
C1D C1B H1BA 109.6 . .
C1D C1B H1BB 109.6 . .
H1CA C1C H1CB 109.5 . .
H1CA C1C H1CC 109.5 . .
H1CB C1C H1CC 109.5 . .
C17 C1C H1CA 109.5 . .
C17 C1C H1CB 109.5 . .
C17 C1C H1CC 109.5 . .
C1B C1D H1DA 109.5 . .
C1B C1D H1DB 109.5 . .
C1B C1D H1DC 109.5 . .
H1DA C1D H1DB 109.5 . .
H1DA C1D H1DC 109.5 . .
H1DB C1D H1DC 109.5 . .
C0BA C17 H17A 110.2 . .
C0BA C17 H17B 110.2 . .
C1C C17 C0BA 107.4(9) . .
C1C C17 H17A 110.2 . .
C1C C17 H17B 110.2 . .
H17A C17 H17B 108.5 . .
O21 V22 O2 76.64(18) . .
O21 V22 O19 154.4(2) . .
O21 V22 O13 86.3(3) . 2_556
O22 V22 O2 78.14(15) . .
O22 V22 O21 87.8(2) . .
O22 V22 O19 88.11(16) . .
O22 V22 O13 154.0(2) . 2_556
O19 V22 O2 77.8(2) . .
O19 V22 O13 86.4(2) . 2_556
O18 V22 O2 177.8(3) . .
O18 V22 O21 102.2(3) . .
O18 V22 O22 103.8(3) . .
O18 V22 O19 103.3(3) . .
O18 V22 O13 102.2(3) . 2_556
O13 V22 O2 75.89(16) 2_556 .
C4AA C1F H1FA 109.5 . .
C4AA C1F H1FB 109.5 . .
C4AA C1F H1FC 109.5 . .
H1FA C1F H1FB 109.5 . .
H1FA C1F H1FC 109.5 . .
H1FB C1F H1FC 109.5 . .
O10 V39 O1 75.70(13) . .
O6 V39 O10 82.42(17) . .
O6 V39 O1 75.64(13) . .
O11 V39 O10 86.05(18) . .
O11 V39 O6 153.16(19) . .
O11 V39 O3 92.7(2) . 7_566
O11 V39 O1 78.06(14) . .
O3 V39 O10 153.78(19) 7_566 .
O3 V39 O6 87.20(18) 7_566 .
O3 V39 O1 78.42(14) 7_566 .
O7 V39 O10 101.5(2) . .
O7 V39 O6 101.7(2) . .
O7 V39 O11 104.3(2) . .
O7 V39 O3 104.1(2) . 7_566
O7 V39 O1 176.29(17) . .
O10 V60 O9 89.27(19) . .
O10 V60 O5 90.56(19) . .
O10 V60 O3 154.39(17) . .
O10 V60 O1 78.29(13) . .
O9 V60 O3 84.15(19) . .
O9 V60 O1 76.93(12) . .
O5 V60 O9 153.28(18) . .
O5 V60 O3 84.55(19) . .
O5 V60 O1 76.88(12) . .
O4 V60 O10 104.0(2) . .
O4 V60 O9 102.7(2) . .
O4 V60 O5 103.2(2) . .
O4 V60 O3 101.6(2) . .
O4 V60 O1 177.72(18) . .
O3 V60 O1 76.12(11) . .
O20 V42 O2 78.02(14) . .
O20 V42 O21 87.9(2) . .
O20 V42 O16 88.32(15) . .
O20 V42 O14 153.5(2) . 2_556
O21 V42 O2 77.09(18) . .
O21 V42 O16 153.8(2) . .
O21 V42 O14 86.5(3) . 2_556
O16 V42 O2 76.8(2) . .
O16 V42 O14 85.39(17) . 2_556
O14 V42 O2 75.46(16) 2_556 .
O17 V42 O20 104.2(3) . .
O17 V42 O2 177.8(2) . .
O17 V42 O21 103.0(3) . .
O17 V42 O16 103.0(3) . .
O17 V42 O14 102.3(3) . 2_556
O20 V4 O2 76.52(17) . .
O20 V4 O22 85.6(2) . .
O22 V4 O2 76.61(19) . .
O14 V4 O20 86.5(2) . .
O14 V4 O2 76.78(18) . .
O14 V4 O22 153.3(2) . .
O14 V4 O13 88.6(3) . .
O13 V4 O20 153.4(2) . .
O13 V4 O2 76.90(19) . .
O13 V4 O22 87.1(3) . .
O15 V4 O20 103.3(3) . .
O15 V4 O2 178.8(3) . .
O15 V4 O22 102.2(3) . .
O15 V4 O14 104.4(3) . .
O15 V4 O13 103.2(3) . .
O9 V18 O11 85.45(19) . .
O9 V18 O5 153.70(18) . 7_566
O9 V18 O1 77.39(13) . .
O6 V18 O9 89.80(19) 7_566 .
O6 V18 O11 154.82(18) 7_566 .
O6 V18 O5 89.17(19) 7_566 7_566
O6 V18 O1 78.36(13) 7_566 .
O11 V18 O1 76.47(12) . .
O8 V18 O9 103.9(2) . .
O8 V18 O6 104.4(2) . 7_566
O8 V18 O11 100.8(2) . .
O8 V18 O5 101.8(2) . 7_566
O8 V18 O1 176.93(17) . .
O5 V18 O11 84.39(19) 7_566 .
O5 V18 O1 76.67(12) 7_566 .

loop_
_geom_bond_atom_site_label_1
_geom_bond_atom_site_label_2
_geom_bond_distance
_geom_bond_site_symmetry_2
Mo1 O10 1.867(4) .
Mo1 O9 1.915(4) .
Mo1 O5 1.903(4) .
Mo1 O4 1.677(4) .
Mo1 O3 1.995(5) .
Mo1 O1 2.3088(6) .
Mo2 O10 1.998(4) .
Mo2 O6 1.980(4) .
Mo2 O11 1.864(4) .
Mo2 O3 1.864(4) 7_566
Mo2 O1 2.3146(6) .
Mo2 O7 1.676(5) .
Mo3 O9 1.917(4) .
Mo3 O6 1.868(4) 7_566
Mo3 O11 1.982(5) .
Mo3 O8 1.656(4) .
Mo3 O5 1.941(4) 7_566
Mo3 O1 2.2889(7) .
Mo4 O20 1.881(5) .
Mo4 O2 2.297(4) .
Mo4 O21 1.904(5) .
Mo4 O16 1.917(4) .
Mo4 O14 1.952(5) 2_556
Mo4 O17 1.671(5) .
Mo5 O20 1.955(5) .
Mo5 O2 2.3013(7) .
Mo5 O22 1.961(6) .
Mo5 O14 1.874(6) .
Mo5 O13 1.875(6) .
Mo5 O15 1.669(6) .
Mo6 O2 2.301(4) .
Mo6 O21 1.924(5) .
Mo6 O22 1.880(6) .
Mo6 O19 1.931(4) .
Mo6 O18 1.685(6) .
Mo6 O13 1.931(5) 2_556
O10 V39 1.998(4) .
O10 V60 1.867(4) .
O9 V60 1.915(4) .
O9 V18 1.917(4) .
O6 Mo3 1.868(4) 7_566
O6 V39 1.980(4) .
O6 V18 1.868(4) 7_566
O11 V39 1.864(4) .
O11 V18 1.982(5) .
O8 V18 1.656(4) .
O5 Mo3 1.941(4) 7_566
O5 V60 1.903(4) .
O5 V18 1.941(4) 7_566
O20 V42 1.881(5) .
O20 V4 1.955(5) .
O4 V60 1.677(4) .
O2 Mo4 2.297(4) 2_556
O2 Mo5 2.3013(7) 2_556
O2 Mo6 2.301(4) 2_556
O2 V22 2.301(4) 2_556
O2 V22 2.301(4) .
O2 V42 2.297(4) 2_556
O2 V42 2.297(4) .
O2 V4 2.3013(7) 2_556
O2 V4 2.3013(7) .
O21 V22 1.924(5) .
O21 V42 1.904(5) .
O3 Mo2 1.864(4) 7_566
O3 V39 1.864(4) 7_566
O3 V60 1.995(5) .
O22 V22 1.880(6) .
O22 V4 1.961(6) .
O1 Mo1 2.3089(6) 7_566
O1 Mo2 2.3147(6) 7_566
O1 Mo3 2.2888(7) 7_566
O1 V39 2.3146(6) .
O1 V39 2.3147(6) 7_566
O1 V60 2.3089(6) 7_566
O1 V60 2.3088(6) .
O1 V18 2.2888(7) 7_566
O1 V18 2.2889(7) .
O7 V39 1.676(5) .
O16 Mo4 1.917(4) 2_556
O16 V42 1.917(4) 2_556
O16 V42 1.917(4) .
O19 Mo6 1.931(4) 2_556
O19 V22 1.931(4) .
O19 V22 1.931(4) 2_556
O14 Mo4 1.952(5) 2_556
O14 V42 1.952(5) 2_556
O14 V4 1.874(6) .
O17 V42 1.671(5) .
O18 V22 1.685(6) .
O13 Mo6 1.931(5) 2_556
O13 V22 1.931(5) 2_556
O13 V4 1.875(6) .
O15 V4 1.669(6) .
N C2 1.501(9) .
N C5 1.514(9) .
N C7 1.536(9) .
N C13 1.516(9) .
C2 H2A 0.9700 .
C2 H2B 0.9700 .
C2 C6 1.529(10) .
N3 C11 1.500(9) .
N3 C14 1.511(11) .
N3 C1AA 1.519(11) .
N3 C2AA 1.525(10) .
C5 H5A 0.9700 .
C5 H5B 0.9700 .
C5 C8 1.496(10) .
C6 H6A 0.9700 .
C6 H6B 0.9700 .
C6 C12 1.505(10) .
C7 H7A 0.9700 .
C7 H7B 0.9700 .
C7 C 1.520(11) .
C8 H8A 0.9700 .
C8 H8B 0.9700 .
C8 C18 1.519(11) .
C9 H9A 0.9600 .
C9 H9B 0.9600 .
C9 H9C 0.9600 .
C9 C18 1.544(12) .
C10 H10A 0.9700 .
C10 H10B 0.9700 .
C10 C13 1.525(11) .
C10 C15 1.514(11) .
C11 H11A 0.9700 .
C11 H11B 0.9700 .
C11 C6AA 1.515(12) .
C12 H12A 0.9700 .
C12 H12B 0.9700 .
C12 C16 1.511(12) .
C13 H13A 0.9700 .
C13 H13B 0.9700 .
C14 H14A 0.9700 .
C14 H14B 0.9700 .
C14 C20 1.532(10) .
C15 H15A 0.9700 .
C15 H15B 0.9700 .
C15 C2BA 1.532(14) .
C HA 0.9700 .
C HB 0.9700 .
C C4AA 1.504(11) .
C18 H18A 0.9700 .
C18 H18B 0.9700 .
C20 H20A 0.9700 .
C20 H20B 0.9700 .
C20 C19 1.492(13) .
N1 C0AA 1.541(10) .
N1 C4 1.530(10) .
N1 C5AA 1.523(11) .
N1 C8AA 1.494(10) .
C0AA H0AA 0.9700 .
C0AA H0AB 0.9700 .
C0AA C0BA 1.489(12) .
C1AA H1AC 0.9700 .
C1AA H1AD 0.9700 .
C1AA C9AA 1.512(12) .
C4 H4A 0.9700 .
C4 H4B 0.9700 .
C4 C3BA 1.481(13) .
C3BA H3BA 0.9700 .
C3BA H3BB 0.9700 .
C3BA C3 1.505(12) .
C2AA H2AA 0.9700 .
C2AA H2AB 0.9700 .
C2AA C3AA 1.528(12) .
C3AA H3AA 0.9700 .
C3AA H3AB 0.9700 .
C3AA C4BA 1.547(12) .
C4AA H4AA 0.9700 .
C4AA H4AB 0.9700 .
C4AA C1F 1.511(13) .
C5AA H5AA 0.9700 .
C5AA H5AB 0.9700 .
C5AA C1A 1.505(12) .
C6AA H6AA 0.9700 .
C6AA H6AB 0.9700 .
C6AA C6BA 1.490(13) .
C8AA H8AA 0.9700 .
C8AA H8AB 0.9700 .
C8AA C5BA 1.518(13) .
C9AA H9AA 0.9700 .
C9AA H9AB 0.9700 .
C9AA C1 1.512(14) .
C0BA H0BA 0.9700 .
C0BA H0BB 0.9700 .
C0BA C17 1.597(11) .
C4BA H4BA 0.9700 .
C4BA H4BB 0.9700 .
C4BA C8BA 1.526(14) .
C16 H16A 0.9600 .
C16 H16B 0.9600 .
C16 H16C 0.9600 .
C1BA H1BC 0.9600 .
C1BA H1BD 0.9600 .
C1BA H1BE 0.9600 .
C1BA C19 1.513(14) .
C19 H19A 0.9700 .
C19 H19B 0.9700 .
C2BA H2BA 0.9600 .
C2BA H2BB 0.9600 .
C2BA H2BC 0.9600 .
C1 H1A 0.9700 .
C1 H1B 0.9700 .
C1 C2CA 1.530(19) .
C5BA H5BA 0.9700 .
C5BA H5BB 0.9700 .
C5BA C9BA 1.541(15) .
C3 H3A 0.9700 .
C3 H3B 0.9700 .
C3 C5CA 1.493(12) .
C5CA H5CA 0.9600 .
C5CA H5CB 0.9600 .
C5CA H5CC 0.9600 .
C6BA H6BA 0.9700 .
C6BA H6BB 0.9700 .
C6BA C3CA 1.513(15) .
C8BA H8BA 0.9600 .
C8BA H8BB 0.9600 .
C8BA H8BC 0.9600 .
C9BA H9BA 0.9300 .
C9BA H9BB 0.9300 .
C9BA C6CA 1.451(12) .
C9BA C6CB 1.483(14) .
C2CA H2CA 0.9600 .
C2CA H2CB 0.9600 .
C2CA H2CC 0.9600 .
C3CA H3CA 0.9600 .
C3CA H3CB 0.9600 .
C3CA H3CC 0.9600 .
C6CA H6CA 0.9600 .
C6CA H6CB 0.9600 .
C6CA H6CC 0.9600 .
C6CB H6CD 0.9600 .
C6CB H6CE 0.9600 .
C6CB H6CF 0.9600 .
C1A H1AA 0.9700 .
C1A H1AB 0.9700 .
C1A C1B 1.586(16) .
C1B H1BA 0.9700 .
C1B H1BB 0.9700 .
C1B C1D 1.43(2) .
C1C H1CA 0.9600 .
C1C H1CB 0.9600 .
C1C H1CC 0.9600 .
C1C C17 1.506(11) .
C1D H1DA 0.9600 .
C1D H1DB 0.9600 .
C1D H1DC 0.9600 .
C17 H17A 0.9700 .
C17 H17B 0.9700 .
V22 O13 1.931(5) 2_556
C1F H1FA 0.9600 .
C1F H1FB 0.9600 .
C1F H1FC 0.9600 .
V39 O3 1.864(4) 7_566
V42 O14 1.952(5) 2_556
V18 O6 1.868(4) 7_566
V18 O5 1.941(4) 7_566

loop_
_geom_torsion_atom_site_label_1
_geom_torsion_atom_site_label_2
_geom_torsion_atom_site_label_3
_geom_torsion_atom_site_label_4
_geom_torsion
N C2 C6 C12 -172.6(7)
N C5 C8 C18 175.5(7)
N C7 C C4AA 176.3(7)
C2 N C5 C8 55.8(8)
C2 N C7 C -60.1(9)
C2 N C13 C10 174.4(7)
C2 C6 C12 C16 -175.6(8)
N3 C11 C6AA C6BA -178.2(8)
N3 C14 C20 C19 176.7(8)
N3 C1AA C9AA C1 174.2(9)
N3 C2AA C3AA C4BA 171.8(8)
C5 N C2 C6 61.8(8)
C5 N C7 C 179.8(7)
C5 N C13 C10 -65.1(9)
C5 C8 C18 C9 178.1(7)
C7 N C2 C6 -55.3(8)
C7 N C5 C8 176.0(7)
C7 N C13 C10 53.2(9)
C7 C C4AA C1F -68.2(12)
C11 N3 C14 C20 -174.8(7)
C11 N3 C1AA C9AA -57.5(10)
C11 N3 C2AA C3AA 60.3(10)
C11 C6AA C6BA C3CA 178.9(10)
C13 N C2 C6 -177.4(7)
C13 N C5 C8 -61.8(9)
C13 N C7 C 58.3(9)
C13 C10 C15 C2BA 173.6(9)
C14 N3 C11 C6AA -174.6(7)
C14 N3 C1AA C9AA 62.9(10)
C14 N3 C2AA C3AA -58.0(9)
C14 C20 C19 C1BA -63.4(11)
C15 C10 C13 N 173.5(8)
N1 C0AA C0BA C17 -162.1(8)
N1 C4 C3BA C3 169.5(9)
N1 C5AA C1A C1B -178.0(9)
N1 C8AA C5BA C9BA -173.3(11)
C0AA N1 C4 C3BA 63.1(10)
C0AA N1 C5AA C1A -63.7(9)
C0AA N1 C8AA C5BA -176.8(9)
C0AA C0BA C17 C1C 85.7(12)
C1AA N3 C11 C6AA -51.2(9)
C1AA N3 C14 C20 62.3(9)
C1AA N3 C2AA C3AA -179.0(8)
C1AA C9AA C1 C2CA -67.3(14)
C4 N1 C0AA C0BA 66.6(10)
C4 N1 C5AA C1A 178.3(8)
C4 N1 C8AA C5BA -55.8(11)
C4 C3BA C3 C5CA 179.1(11)
C2AA N3 C11 C6AA 65.7(10)
C2AA N3 C14 C20 -54.2(9)
C2AA N3 C1AA C9AA -178.0(8)
C2AA C3AA C4BA C8BA 175.8(9)
C5AA N1 C0AA C0BA -49.5(10)
C5AA N1 C4 C3BA -179.7(9)
C5AA N1 C8AA C5BA 63.9(11)
C5AA C1A C1B C1D 174.2(17)
C8AA N1 C0AA C0BA -170.8(8)
C8AA N1 C4 C3BA -57.1(11)
C8AA N1 C5AA C1A 55.4(10)
C8AA C5BA C9BA C6CA 175.7(14)
C8AA C5BA C9BA C6CB 87(2)
